data_4035601
loop_
_publ_author_name
'Simeth, Nadja A.'
'Altmann, Lisa-Marie'
'W\"ossner, Nathalie'
'Bauer, Elisabeth'
'Jung, Manfred'
'K\"onig, Burkhard'

_publ_section_title
;
 Photochromic Indolyl Fulgimides as Chromo-pharmacophores Targeting
 Sirtuins.
;
_journal_issue 15
_journal_name_full 'The Journal of organic chemistry'
_journal_page_first 7919
_journal_page_last 7927
_journal_paper_doi 10.1021/acs.joc.8b00795
_journal_volume 83
_journal_year 2018
_chemical_formula_moiety 'C24 H21 N O3'
_chemical_formula_sum 'C24 H21 N O3'
_chemical_formula_weight 371.42
_space_group_crystal_system monoclinic
_space_group_IT_number 14
_space_group_name_Hall '-P 2ybc'
_space_group_name_H-M_alt 'P 1 21/c 1'
_atom_sites_solution_hydrogens geom
_audit_creation_date 2017-12-20
_audit_creation_method
;
Olex2 1.2-alpha
(compiled 2017.12.08 svn.r3473 for OlexSys, GUI svn.r5433)
;
_cell_angle_alpha 90
_cell_angle_beta 101.4650(10)
_cell_angle_gamma 90
_cell_formula_units_Z 4
_cell_length_a 10.6727(2)
_cell_length_b 12.2092(2)
_cell_length_c 15.0377(2)
_cell_measurement_reflns_used 22888
_cell_measurement_temperature 122.99(10)
_cell_measurement_theta_max 74.3230
_cell_measurement_theta_min 4.6710
_cell_volume 1920.39(5)
_computing_cell_refinement 'CrysAlisPro 1.171.39.34a (Rigaku OD, 2017)'
_computing_data_collection 'CrysAlisPro 1.171.39.34a (Rigaku OD, 2017)'
_computing_data_reduction 'CrysAlisPro 1.171.39.34a (Rigaku OD, 2017)'
_computing_molecular_graphics 'Olex2 (Dolomanov et al., 2009)'
_computing_publication_material 'Olex2 (Dolomanov et al., 2009)'
_computing_structure_refinement 'ShelXL (Sheldrick, 2015)'
_computing_structure_solution 'SHELXT 2014/5 (Sheldrick, 2014)'
_diffrn_ambient_environment N~2~
_diffrn_ambient_temperature 122.99(10)
_diffrn_detector 'CCD plate'
_diffrn_detector_type HyPix
_diffrn_measured_fraction_theta_full 1.000
_diffrn_measured_fraction_theta_max 0.997
_diffrn_measurement_details
;
List of Runs (angles in degrees, time in seconds):
  # Type    Start    End  Width  t~exp~   \w     \q     \k     \f   Frames
--------------------------------------------------------------------------
  1  \w      5.00  57.00   0.50    6.00    --   45.95 -37.00 -30.00  104
  2  \w      5.00  86.00   0.50    6.00    --   45.95-111.00-142.00  162
  3  \w     74.00  99.00   0.50   24.00    --  100.00-111.00-142.00   50
  4  \w     81.00 107.00   0.50   24.00    --  100.00 -85.00-168.33   52
  5  \w     86.00 112.00   0.50   24.00    --  100.00-125.00 -90.00   52
  6  \w     87.00 112.00   0.50   24.00    --  100.00 -93.00 -27.27   50
  7  \w     96.00 121.00   0.50   24.00    --  100.00-125.00  30.00   50
  8  \w     84.00 110.00   0.50   24.00    --  100.00 -77.00  60.00   52
  9  \w    100.00 125.00   0.50   24.00    --  100.00 -89.00 106.71   50
 10  \w     69.00 106.00   0.50   24.00    --  100.00 -94.00  30.00   74
 11  \w     75.00 119.00   0.50   24.00    --  100.00-125.00 -30.00   88
 12  \w     64.00  90.00   0.50   24.00    --  100.00-125.00   0.00   52
 13  \w     62.00  87.00   0.50   24.00    --  100.00 -94.00   0.00   50
 14  \w     45.00  94.00   0.50   24.00    --  100.00 -94.00  60.00   98
 15  \w     57.00 117.00   0.50   24.00    --  100.00-125.00 120.00  120
 16  \w     71.00 120.00   0.50   24.00    --  100.00-125.00 150.00   98
 17  \w     50.00 104.00   0.50   24.00    --  100.00 -71.00 156.13  108
 18  \w     38.00  63.00   0.50   24.00    --  100.00 -77.00  60.00   50
 19  \w     43.00  69.00   0.50   24.00    --  100.00 -61.00 120.00   52
 20  \w     44.00  76.00   0.50   24.00    --  100.00 -45.00 150.00   64
 21  \w     37.00  62.00   0.50   24.00    --  100.00 -45.00  90.00   50
 22  \w     32.00  57.00   0.50   24.00    --  100.00 -30.00  60.00   50
 23  \w     28.00  53.00   0.50   24.00    --  100.00 -30.00 120.00   50
 24  \w     87.00 126.00   0.50   24.00    --  100.00  15.00 150.00   78
 25  \w     97.00 122.00   0.50   24.00    --  100.00  45.00 150.00   50
 26  \w    141.00 172.00   0.50   24.00    --  100.00  77.00  90.00   62
 27  \w    148.00 173.00   0.50   24.00    --  100.00  77.00  60.00   50
 28  \w    142.00 168.00   0.50   24.00    --  100.00 125.00  30.00   52
 29  \w    133.00 172.00   0.50   24.00    --  100.00  66.00  33.94   78
 30  \w    121.00 173.00   0.50   24.00    --  100.00  77.00   0.00  104
 31  \w    108.00 134.00   0.50   24.00    --  100.00 111.00 -47.00   52
 32  \w     98.00 124.00   0.50   24.00    --  100.00  66.00  33.94   52
 33  \w    108.00 145.00   0.50   24.00    --  100.00  30.00  60.00   74
 34  \w     95.00 166.00   0.50   24.00    --  100.00  45.00   0.00  142
 35  \w    114.00 172.00   0.50   24.00    --  100.00  45.00-120.00  116
 36  \w    131.00 170.00   0.50   24.00    --  100.00  30.00-150.00   78
 37  \w    101.00 127.00   0.50   24.00    --  100.00  15.00 -60.00   52
 38  \w     85.00 165.00   0.50   24.00    --  100.00  61.00 -60.00  160
 39  \w     83.00 139.00   0.50   24.00    --  100.00  76.00 -51.91  112
 40  \w     88.00 132.00   0.50   24.00    --  100.00  45.00  30.00   88
 41  \w     80.00 108.00   0.50   24.00    --  100.00  77.00   0.00   56
 42  \w     81.00 140.00   0.50   24.00    --  100.00  77.00  60.00  118
 43  \w     87.00 115.00   0.50   24.00    --  100.00  77.00  90.00   56
 44  \w     81.00 107.00   0.50   24.00    --  100.00 125.00  30.00   52
 45  \w     87.00 112.00   0.50   24.00    --  100.00  15.00 -90.00   50
 46  \w     88.00 124.00   0.50   24.00    --  100.00  30.00-150.00   72
 47  \w     73.00  99.00   0.50   24.00    --  100.00 -15.00-150.00   52
 48  \w     42.00  79.00   0.50   24.00    --  100.00 -45.00-180.00   74
 49  \w     51.00  78.00   0.50   24.00    --  100.00 -45.00-150.00   54
 50  \w     48.00 114.00   0.50   24.00    --  100.00 -61.00 -90.00  132
 51  \w     67.00 113.00   0.50   24.00    --  100.00-125.00-150.00   92
 52  \w     50.00  76.00   0.50   24.00    --  100.00 -94.00 -90.00   52
 53  \w     53.00 103.00   0.50   24.00    --  100.00 -94.00-120.00  100
 54  \w     37.00  65.00   0.50   24.00    --  100.00-111.00-142.00   56
 55  \w     45.00 121.00   0.50   24.00    --  100.00-125.00-180.00  152
 56  \w     43.00 108.00   0.50   24.00    --  100.00 -94.00 -60.00  130
 57  \w     28.00  59.00   0.50   24.00    --  100.00 -94.00  30.00   62
 58  \w     36.00  62.00   0.50   24.00    --  100.00-125.00  30.00   52
 59  \w     35.00  83.00   0.50   24.00    --  100.00-125.00  60.00   96
 60  \w     28.00  54.00   0.50   24.00    --  100.00-125.00 150.00   52
 61  \w    -19.00  41.00   0.50    6.00    --   45.95 -57.00 150.00  120
 62  \w     37.00  68.00   0.50   24.00    --  100.00 -30.00   0.00   62
 63  \w     32.00  58.00   0.50   24.00    --  100.00 -77.00 -90.00   52
 64  \w     28.00  53.00   0.50   24.00    --  100.00 -45.00-120.00   50
 65  \w     33.00  59.00   0.50   24.00    --  100.00 -61.00-180.00   52
 66  \w     28.00  60.00   0.50   24.00    --  100.00-125.00 -90.00   64
 67  \w     34.00  63.00   0.50   24.00    --  100.00-125.00 -30.00   58
 68  \w    -40.00 -14.00   0.50    6.00    --  -45.95 111.00 -47.00   52
 69  \w   -110.00 -44.00   0.50   24.00    --  -81.00 111.00 -47.00  132
 70  \w   -113.00 -43.00   0.50    6.00    --  -45.95 -57.00 120.00  140
 71  \w   -118.00 -72.00   0.50    6.00    --  -45.95-125.00   0.00   92
 72  \w   -118.00 -86.00   0.50    6.00    --  -45.95-125.00 -30.00   64
 73  \w   -119.00 -24.00   0.50    6.00    --  -45.95 -77.00  30.00  190
 74  \w   -141.00-116.00   0.50   24.00    --  -81.00-111.00-142.00   50
;
_diffrn_measurement_device 'four-circle diffractometer'
_diffrn_measurement_device_type 'XtaLAB Synergy R, DW system, HyPix'
_diffrn_measurement_method '\w scans'
_diffrn_orient_matrix_type 'CrysAlisPro convention (1999,Acta A55,543-557)'
_diffrn_orient_matrix_UB_11 0.1003618000
_diffrn_orient_matrix_UB_12 0.0109684000
_diffrn_orient_matrix_UB_13 -0.0602867000
_diffrn_orient_matrix_UB_21 -0.0305844000
_diffrn_orient_matrix_UB_22 0.1230182000
_diffrn_orient_matrix_UB_23 -0.0121674000
_diffrn_orient_matrix_UB_31 0.1033306000
_diffrn_orient_matrix_UB_32 0.0258977000
_diffrn_orient_matrix_UB_33 0.0845307000
_diffrn_radiation_monochromator mirror
_diffrn_radiation_probe x-ray
_diffrn_radiation_type CuK\a
_diffrn_radiation_wavelength 1.54184
_diffrn_reflns_av_R_equivalents 0.0383
_diffrn_reflns_av_unetI/netI 0.0182
_diffrn_reflns_Laue_measured_fraction_full 1.000
_diffrn_reflns_Laue_measured_fraction_max 0.997
_diffrn_reflns_limit_h_max 13
_diffrn_reflns_limit_h_min -13
_diffrn_reflns_limit_k_max 15
_diffrn_reflns_limit_k_min -15
_diffrn_reflns_limit_l_max 18
_diffrn_reflns_limit_l_min -17
_diffrn_reflns_number 40249
_diffrn_reflns_point_group_measured_fraction_full 1.000
_diffrn_reflns_point_group_measured_fraction_max 0.997
_diffrn_reflns_theta_full 67.684
_diffrn_reflns_theta_max 74.682
_diffrn_reflns_theta_min 4.227
_diffrn_source 'Rotating-anode X-ray tube'
_diffrn_source_type 'Rigaku (Cu) X-ray Source'
_exptl_absorpt_coefficient_mu 0.678
_exptl_absorpt_correction_T_max 1.00000
_exptl_absorpt_correction_T_min 0.02599
_exptl_absorpt_correction_type multi-scan
_exptl_absorpt_process_details
;
CrysAlisPro 1.171.39.34a (Rigaku Oxford Diffraction, 2017)
Empirical absorption correction using spherical harmonics,
 implemented in SCALE3 ABSPACK scaling algorithm.
;
_exptl_crystal_colour 'clear yellow'
_exptl_crystal_colour_lustre clear
_exptl_crystal_colour_primary yellow
_exptl_crystal_density_diffrn 1.285
_exptl_crystal_description prism
_exptl_crystal_F_000 784
_exptl_crystal_size_max 0.165
_exptl_crystal_size_mid 0.085
_exptl_crystal_size_min 0.06
_refine_diff_density_max 0.217
_refine_diff_density_min -0.263
_refine_diff_density_rms 0.035
_refine_ls_extinction_method none
_refine_ls_goodness_of_fit_ref 1.058
_refine_ls_hydrogen_treatment constr
_refine_ls_matrix_type full
_refine_ls_number_parameters 257
_refine_ls_number_reflns 3936
_refine_ls_number_restraints 0
_refine_ls_restrained_S_all 1.058
_refine_ls_R_factor_all 0.0436
_refine_ls_R_factor_gt 0.0400
_refine_ls_shift/su_max 0.000
_refine_ls_shift/su_mean 0.000
_refine_ls_structure_factor_coef Fsqd
_refine_ls_weighting_details 'w=1/[\s^2^(Fo^2^)+(0.0583P)^2^+0.5180P] where P=(Fo^2^+2Fc^2^)/3'
_refine_ls_weighting_scheme calc
_refine_ls_wR_factor_gt 0.1099
_refine_ls_wR_factor_ref 0.1129
_reflns_Friedel_coverage 0.000
_reflns_number_gt 3541
_reflns_number_total 3936
_reflns_threshold_expression 'I > 2\s(I)'
_cod_data_source_file jo8b00795_si_004.cif
_cod_data_source_block q127
_cod_database_code 4035601
_shelx_shelxl_version_number 2016/6
_chemical_oxdiff_formula 'C24 H31 N O3 '
_shelx_space_group_comment
;
The symmetry employed for this shelxl refinement is uniquely defined
by the following loop, which should always be used as a source of
symmetry information in preference to the above space-group names.
They are only intended as comments.
;
_shelx_estimated_absorpt_t_max 0.960
_shelx_estimated_absorpt_t_min 0.896
_reflns_odcompleteness_completeness 99.88
_reflns_odcompleteness_iscentric 1
_reflns_odcompleteness_theta 74.33
_olex2_refinement_description
;
1. Fixed Uiso
 At 1.2 times of:
  All C(H) groups
 At 1.5 times of:
  All C(H,H,H) groups
2.a Aromatic/amide H refined with riding coordinates:
 C11(H11), C15(H15), C5(H5), C2(H2), C4(H4), C3(H3), C14(H14), C12(H12),
 C13(H13)
2.b Idealised Me refined as rotating group:
 C28(H28A,H28B,H28C), C18(H18A,H18B,H18C), C17(H17A,H17B,H17C), C27(H27A,H27B,
 H27C)
;
_olex2_date_sample_data_collection 2017-09-14
_olex2_date_sample_submission 2017-09-11
_olex2_diffrn_ambient_temperature_device 'Oxford Cryosystems'
_olex2_exptl_crystal_mounting_method 'The crystal was mounted on a glass fibre with superglue'
_olex2_submission_original_sample_id NS-961
_olex2_submission_special_instructions 'No special instructions were received'
_oxdiff_exptl_absorpt_empirical_details
;
Empirical correction (ABSPACK) includes:
- Absorption correction using spherical harmonics
- Frame scaling
;
_oxdiff_exptl_absorpt_empirical_full_max 29.830
_oxdiff_exptl_absorpt_empirical_full_min 0.677

loop_
_space_group_symop_operation_xyz
'x, y, z'
'-x, y+1/2, -z+1/2'
'-x, -y, -z'
'x, -y-1/2, z-1/2'

loop_
_atom_site_label
_atom_site_type_symbol
_atom_site_fract_x
_atom_site_fract_y
_atom_site_fract_z
_atom_site_U_iso_or_equiv
_atom_site_adp_type
_atom_site_occupancy
_atom_site_site_symmetry_order
_atom_site_calc_flag
_atom_site_refinement_flags_posn
N9 N 0.19886(9) 0.53268(8) 0.53488(7) 0.0314(2) Uani 1 1 d .
O23 O 0.40868(12) 0.91398(9) 0.31844(8) 0.0604(3) Uani 1 1 d .
O25 O 0.55544(12) 0.79108(12) 0.29650(8) 0.0679(4) Uani 1 1 d .
O24 O 0.23715(16) 1.00162(9) 0.34731(9) 0.0727(4) Uani 1 1 d .
C10 C 0.27534(11) 0.72606(10) 0.53488(8) 0.0314(3) Uani 1 1 d .
C8 C 0.26018(10) 0.61469(10) 0.49666(8) 0.0293(2) Uani 1 1 d .
C7 C 0.30642(10) 0.57191(10) 0.42391(8) 0.0296(2) Uani 1 1 d .
C6 C 0.27408(11) 0.45740(10) 0.41866(8) 0.0313(3) Uani 1 1 d .
C1 C 0.20744(11) 0.43616(10) 0.48888(8) 0.0321(3) Uani 1 1 d .
C16 C 0.38269(11) 0.63036(11) 0.36846(8) 0.0331(3) Uani 1 1 d .
C20 C 0.35278(12) 0.73283(11) 0.33559(8) 0.0359(3) Uani 1 1 d .
C21 C 0.23950(14) 0.80143(10) 0.33465(8) 0.0376(3) Uani 1 1 d .
C26 C 0.11389(13) 0.77542(11) 0.31599(8) 0.0380(3) Uani 1 1 d .
C11 C 0.39689(12) 0.77308(11) 0.55518(9) 0.0378(3) Uani 1 1 d .
H11 H 0.467671 0.732466 0.547460 0.045 Uiso 1 1 calc R
C15 C 0.17086(13) 0.78784(11) 0.54876(9) 0.0380(3) Uani 1 1 d .
H15 H 0.089437 0.757250 0.536737 0.046 Uiso 1 1 calc R
C28 C 0.06892(12) 0.66117(11) 0.29322(9) 0.0387(3) Uani 1 1 d .
H28A H 0.134053 0.621079 0.271373 0.058 Uiso 1 1 calc GR
H28B H -0.007512 0.662915 0.247120 0.058 Uiso 1 1 calc GR
H28C H 0.051288 0.626052 0.346516 0.058 Uiso 1 1 calc GR
C5 C 0.29390(12) 0.37119(11) 0.36138(9) 0.0382(3) Uani 1 1 d .
H5 H 0.334221 0.383707 0.312891 0.046 Uiso 1 1 calc R
C2 C 0.16609(12) 0.33122(11) 0.50609(10) 0.0402(3) Uani 1 1 d .
H2 H 0.123713 0.318201 0.553442 0.048 Uiso 1 1 calc R
C18 C 0.15198(13) 0.53878(12) 0.61905(9) 0.0397(3) Uani 1 1 d .
H18A H 0.179151 0.606468 0.649310 0.060 Uiso 1 1 calc GR
H18B H 0.185515 0.478495 0.657474 0.060 Uiso 1 1 calc GR
H18C H 0.060281 0.535427 0.605992 0.060 Uiso 1 1 calc GR
C4 C 0.25255(13) 0.26733(11) 0.37816(11) 0.0442(3) Uani 1 1 d .
H4 H 0.266273 0.209629 0.340864 0.053 Uiso 1 1 calc R
C17 C 0.50341(12) 0.57328(14) 0.35598(10) 0.0449(3) Uani 1 1 d .
H17A H 0.513108 0.506113 0.389844 0.067 Uiso 1 1 calc GR
H17B H 0.575609 0.619830 0.377364 0.067 Uiso 1 1 calc GR
H17C H 0.498314 0.557596 0.292810 0.067 Uiso 1 1 calc GR
C3 C 0.19046(13) 0.24739(11) 0.45015(11) 0.0457(3) Uani 1 1 d .
H3 H 0.165119 0.176444 0.460572 0.055 Uiso 1 1 calc R
C14 C 0.18784(15) 0.89458(12) 0.58038(10) 0.0460(3) Uani 1 1 d .
H14 H 0.117674 0.935421 0.589027 0.055 Uiso 1 1 calc R
C19 C 0.45143(15) 0.80641(14) 0.31287(10) 0.0502(4) Uani 1 1 d .
C12 C 0.41287(15) 0.87961(13) 0.58670(10) 0.0476(3) Uani 1 1 d .
H12 H 0.494202 0.910333 0.599594 0.057 Uiso 1 1 calc R
C22 C 0.28641(18) 0.91569(12) 0.33682(10) 0.0527(4) Uani 1 1 d .
C13 C 0.30874(17) 0.94061(12) 0.59913(10) 0.0506(4) Uani 1 1 d .
H13 H 0.319811 1.012339 0.620024 0.061 Uiso 1 1 calc R
C27 C 0.00967(17) 0.85829(13) 0.31495(12) 0.0549(4) Uani 1 1 d .
H27A H 0.046133 0.925532 0.341352 0.082 Uiso 1 1 calc GR
H27B H -0.050419 0.831000 0.349342 0.082 Uiso 1 1 calc GR
H27C H -0.033348 0.871330 0.253491 0.082 Uiso 1 1 calc GR

loop_
_atom_site_aniso_label
_atom_site_aniso_U_11
_atom_site_aniso_U_22
_atom_site_aniso_U_33
_atom_site_aniso_U_23
_atom_site_aniso_U_13
_atom_site_aniso_U_12
N9 0.0308(5) 0.0336(5) 0.0313(5) 0.0012(4) 0.0096(4) -0.0046(4)
O23 0.0786(8) 0.0503(7) 0.0496(6) 0.0079(5) 0.0064(5) -0.0331(6)
O25 0.0537(7) 0.0977(10) 0.0560(7) 0.0099(6) 0.0197(5) -0.0348(6)
O24 0.1238(12) 0.0308(6) 0.0569(7) -0.0006(5) 0.0018(7) -0.0051(6)
C10 0.0347(6) 0.0338(6) 0.0261(5) -0.0006(4) 0.0068(4) -0.0041(5)
C8 0.0265(5) 0.0321(6) 0.0294(5) 0.0017(5) 0.0056(4) -0.0025(4)
C7 0.0267(5) 0.0317(6) 0.0307(6) 0.0000(4) 0.0063(4) -0.0014(4)
C6 0.0260(5) 0.0327(6) 0.0345(6) -0.0007(5) 0.0044(4) -0.0002(4)
C1 0.0281(5) 0.0319(6) 0.0355(6) 0.0011(5) 0.0046(5) -0.0021(4)
C16 0.0298(6) 0.0416(7) 0.0287(6) -0.0038(5) 0.0079(4) -0.0071(5)
C20 0.0388(6) 0.0408(7) 0.0291(6) -0.0003(5) 0.0089(5) -0.0130(5)
C21 0.0536(8) 0.0303(6) 0.0284(6) 0.0020(5) 0.0067(5) -0.0069(5)
C26 0.0487(7) 0.0344(6) 0.0311(6) 0.0044(5) 0.0087(5) 0.0041(5)
C11 0.0366(6) 0.0402(7) 0.0357(6) -0.0024(5) 0.0051(5) -0.0060(5)
C15 0.0382(6) 0.0396(7) 0.0376(6) -0.0041(5) 0.0107(5) -0.0019(5)
C28 0.0345(6) 0.0386(7) 0.0426(7) 0.0036(5) 0.0070(5) -0.0021(5)
C5 0.0322(6) 0.0385(7) 0.0439(7) -0.0059(5) 0.0072(5) 0.0018(5)
C2 0.0347(6) 0.0372(7) 0.0482(7) 0.0052(6) 0.0073(5) -0.0065(5)
C18 0.0433(7) 0.0459(7) 0.0331(6) 0.0026(5) 0.0153(5) -0.0058(6)
C4 0.0366(7) 0.0344(7) 0.0591(9) -0.0101(6) 0.0032(6) 0.0019(5)
C17 0.0317(6) 0.0632(9) 0.0422(7) -0.0012(6) 0.0133(5) -0.0011(6)
C3 0.0390(7) 0.0313(6) 0.0637(9) 0.0016(6) 0.0031(6) -0.0044(5)
C14 0.0554(8) 0.0413(7) 0.0437(7) -0.0063(6) 0.0157(6) 0.0055(6)
C19 0.0555(9) 0.0594(9) 0.0349(7) 0.0054(6) 0.0068(6) -0.0253(7)
C12 0.0502(8) 0.0447(8) 0.0458(8) -0.0070(6) 0.0043(6) -0.0146(6)
C22 0.0827(11) 0.0344(8) 0.0356(7) 0.0029(6) -0.0010(7) -0.0120(7)
C13 0.0686(10) 0.0372(7) 0.0449(8) -0.0101(6) 0.0083(7) -0.0085(7)
C27 0.0635(10) 0.0463(8) 0.0531(9) 0.0039(7) 0.0069(7) 0.0169(7)

loop_
_atom_type_symbol
_atom_type_description
_atom_type_scat_dispersion_real
_atom_type_scat_dispersion_imag
_atom_type_scat_source
C C 0.0181 0.0091 'International Tables Vol C Tables 4.2.6.8 and 6.1.1.4'
H H 0.0000 0.0000 'International Tables Vol C Tables 4.2.6.8 and 6.1.1.4'
N N 0.0311 0.0180 'International Tables Vol C Tables 4.2.6.8 and 6.1.1.4'
O O 0.0492 0.0322 'International Tables Vol C Tables 4.2.6.8 and 6.1.1.4'

loop_
_geom_angle_atom_site_label_1
_geom_angle_atom_site_label_2
_geom_angle_atom_site_label_3
_geom_angle
C8 N9 C18 126.78(11)
C1 N9 C8 109.04(10)
C1 N9 C18 123.36(10)
C22 O23 C19 110.93(11)
C11 C10 C8 119.37(11)
C11 C10 C15 118.72(12)
C15 C10 C8 121.88(11)
N9 C8 C10 122.07(10)
N9 C8 C7 109.09(10)
C7 C8 C10 128.77(11)
C8 C7 C6 106.85(10)
C8 C7 C16 126.25(11)
C6 C7 C16 126.72(11)
C1 C6 C7 106.80(10)
C5 C6 C7 134.37(12)
C5 C6 C1 118.83(12)
N9 C1 C6 108.20(10)
N9 C1 C2 129.53(12)
C2 C1 C6 122.21(12)
C7 C16 C17 115.56(11)
C20 C16 C7 122.64(11)
C20 C16 C17 121.63(12)
C16 C20 C21 131.43(11)
C16 C20 C19 121.18(13)
C21 C20 C19 105.94(12)
C20 C21 C22 105.25(12)
C26 C21 C20 130.44(12)
C26 C21 C22 122.89(13)
C21 C26 C28 121.84(12)
C21 C26 C27 123.09(13)
C28 C26 C27 115.06(13)
C10 C11 H11 119.7
C12 C11 C10 120.50(13)
C12 C11 H11 119.7
C10 C15 H15 119.8
C14 C15 C10 120.35(12)
C14 C15 H15 119.8
C26 C28 H28A 109.5
C26 C28 H28B 109.5
C26 C28 H28C 109.5
H28A C28 H28B 109.5
H28A C28 H28C 109.5
H28B C28 H28C 109.5
C6 C5 H5 120.5
C4 C5 C6 118.93(13)
C4 C5 H5 120.5
C1 C2 H2 121.2
C3 C2 C1 117.53(13)
C3 C2 H2 121.2
N9 C18 H18A 109.5
N9 C18 H18B 109.5
N9 C18 H18C 109.5
H18A C18 H18B 109.5
H18A C18 H18C 109.5
H18B C18 H18C 109.5
C5 C4 H4 119.4
C5 C4 C3 121.24(13)
C3 C4 H4 119.4
C16 C17 H17A 109.5
C16 C17 H17B 109.5
C16 C17 H17C 109.5
H17A C17 H17B 109.5
H17A C17 H17C 109.5
H17B C17 H17C 109.5
C2 C3 C4 121.19(13)
C2 C3 H3 119.4
C4 C3 H3 119.4
C15 C14 H14 119.9
C13 C14 C15 120.29(14)
C13 C14 H14 119.9
O23 C19 C20 107.57(13)
O25 C19 O23 119.04(14)
O25 C19 C20 133.27(17)
C11 C12 H12 119.8
C13 C12 C11 120.38(13)
C13 C12 H12 119.8
O23 C22 C21 108.00(14)
O24 C22 O23 119.63(15)
O24 C22 C21 132.29(18)
C14 C13 H13 120.1
C12 C13 C14 119.75(13)
C12 C13 H13 120.1
C26 C27 H27A 109.5
C26 C27 H27B 109.5
C26 C27 H27C 109.5
H27A C27 H27B 109.5
H27A C27 H27C 109.5
H27B C27 H27C 109.5

loop_
_geom_bond_atom_site_label_1
_geom_bond_atom_site_label_2
_geom_bond_distance
N9 C8 1.3824(15)
N9 C1 1.3787(16)
N9 C18 1.4524(16)
O23 C19 1.398(2)
O23 C22 1.387(2)
O25 C19 1.199(2)
O24 C22 1.198(2)
C10 C8 1.4726(17)
C10 C11 1.3957(17)
C10 C15 1.3958(18)
C8 C7 1.3883(16)
C7 C6 1.4385(17)
C7 C16 1.4619(16)
C6 C1 1.4094(17)
C6 C5 1.4025(18)
C1 C2 1.3960(18)
C16 C20 1.3597(19)
C16 C17 1.5089(18)
C20 C21 1.468(2)
C20 C19 1.4749(18)
C21 C26 1.352(2)
C21 C22 1.4804(19)
C26 C28 1.4927(19)
C26 C27 1.501(2)
C11 H11 0.9300
C11 C12 1.383(2)
C15 H15 0.9300
C15 C14 1.387(2)
C28 H28A 0.9600
C28 H28B 0.9600
C28 H28C 0.9600
C5 H5 0.9300
C5 C4 1.382(2)
C2 H2 0.9300
C2 C3 1.382(2)
C18 H18A 0.9600
C18 H18B 0.9600
C18 H18C 0.9600
C4 H4 0.9300
C4 C3 1.398(2)
C17 H17A 0.9600
C17 H17B 0.9600
C17 H17C 0.9600
C3 H3 0.9300
C14 H14 0.9300
C14 C13 1.384(2)
C12 H12 0.9300
C12 C13 1.381(2)
C13 H13 0.9300
C27 H27A 0.9600
C27 H27B 0.9600
C27 H27C 0.9600
